data_9005064
loop_
_publ_author_name
'Stuckenschmidt, E.'
'Fuess, H.'
'Kvick, A.'

_publ_section_title
;
 Investigation of the structure of harmotome by X-ray (293 K, 100 K)
 and neutron diffraction (15 K)
 Sample: 293 K
;
_journal_name_full 'European Journal of Mineralogy'
_journal_page_first 861
_journal_page_last 874
_journal_paper_doi 10.1127/ejm/2/6/0861
_journal_volume 2
_journal_year 1990
_chemical_formula_sum 'Al2.08 Ba O23 Si5.92'
_chemical_name_mineral Harmotome
_space_group_IT_number 11
_symmetry_space_group_name_Hall '-P 2yb'
_symmetry_space_group_name_H-M 'P 1 21/m 1'
_cell_angle_alpha 90
_cell_angle_beta 124.74
_cell_angle_gamma 90
_cell_length_a 9.8688
_cell_length_b 14.1295
_cell_length_c 8.7092
_cell_formula_units_Z 2
_cell_volume 997.946
_database_code_amcsd 0006409
_exptl_crystal_density_diffrn 2.422
_cod_original_cell_volume 997.947
_cod_original_formula_sum 'Ba (Si5.92 Al2.08) O23'
_cod_database_code 9005064

loop_
_space_group_symop_operation_xyz
x,y,z
x,1/2-y,z
-x,1/2+y,-z
-x,-y,-z

loop_
_atom_site_aniso_label
_atom_site_aniso_U_11
_atom_site_aniso_U_22
_atom_site_aniso_U_33
_atom_site_aniso_U_12
_atom_site_aniso_U_13
_atom_site_aniso_U_23
Ba 0.03060 0.01530 0.02330 0.00000 0.01610 0.00000
SiT1 0.00790 0.01190 0.00860 0.00120 0.00390 -0.00030
AlT1 0.00790 0.01190 0.00860 0.00120 0.00390 -0.00030
SiT2 0.00770 0.00750 0.01130 0.00090 0.00490 0.00000
AlT2 0.00770 0.00750 0.01130 0.00090 0.00490 0.00000
SiT3 0.00950 0.01320 0.00910 0.00000 0.00610 0.00090
AlT3 0.00950 0.01320 0.00910 0.00000 0.00610 0.00090
SiT4 0.01260 0.00950 0.01290 -0.00040 0.00970 0.00080
AlT4 0.01260 0.00950 0.01290 -0.00040 0.00970 0.00080
O1 0.03730 0.04130 0.02780 -0.00920 0.02270 0.00770
O2 0.02400 0.01970 0.01960 0.00540 0.01070 0.00640
O3 0.01370 0.02040 0.01890 0.00590 0.00540 0.00010
O4 0.02440 0.02630 0.02110 -0.00130 0.00880 -0.00900
O5 0.01510 0.01940 0.02130 0.00210 0.01190 0.00180
O6 0.01870 0.03300 0.02570 -0.00430 0.01640 -0.00430
O7 0.01630 0.03170 0.01630 -0.00360 0.00990 -0.00250
O8 0.03470 0.01110 0.02680 0.00000 0.02070 0.00000
O9 0.02300 0.01720 0.04150 0.00000 0.01900 0.00000
O10 0.06050 0.07470 0.03560 0.00000 0.01670 0.00000
O20 0.08990 0.02770 0.03580 0.00000 0.03430 0.00000
O30 0.06130 0.07490 0.04200 -0.00950 0.02540 -0.02250
O40 0.21100 0.38800 0.06030 0.00000 0.03040 0.00000
O50 0.05050 0.31400 0.06560 0.04590 0.03340 0.08500

loop_
_atom_site_label
_atom_site_fract_x
_atom_site_fract_y
_atom_site_fract_z
_atom_site_occupancy
_atom_site_U_iso_or_equiv
Ba 0.86200 0.25000 0.19460 1.00000 0.02305
SiT1 0.73630 0.02350 0.28480 0.65000 0.00950
AlT1 0.73630 0.02350 0.28480 0.35000 0.00950
SiT2 0.42110 0.14100 0.01480 0.84000 0.00887
AlT2 0.42110 0.14100 0.01480 0.16000 0.00887
SiT3 0.05780 0.00860 0.29010 0.70000 0.01064
AlT3 0.05780 0.00860 0.29010 0.30000 0.01064
SiT4 0.11870 0.13910 0.03410 0.77000 0.01165
AlT4 0.11870 0.13910 0.03410 0.23000 0.01165
O1 0.10020 0.09280 0.19270 1.00000 0.03546
O2 0.64850 0.57460 0.16740 1.00000 0.02115
O3 0.61270 0.11720 0.17840 1.00000 0.01773
O4 0.00600 0.90830 0.17380 1.00000 0.02394
O5 0.90500 0.05260 0.29650 1.00000 0.01862
O6 0.31110 0.36920 0.10010 1.00000 0.02584
O7 0.77850 0.48790 0.49630 1.00000 0.02140
O8 0.58450 0.75000 0.05240 1.00000 0.02419
O9 0.06400 0.25000 0.02300 1.00000 0.02723
O10 0.80410 0.75000 0.49240 1.00000 0.05699
O20 0.11580 0.75000 0.46450 1.00000 0.05117
O30 0.30100 0.86270 0.12710 1.00000 0.05940
O40 0.51200 0.25000 0.48600 1.00000 0.22037
O50 0.49600 0.56200 0.47400 1.00000 0.14312

loop_
_cod_related_entry_id
_cod_related_entry_database
_cod_related_entry_code
1 AMCSD 0006409
